data_2234094
loop_
_publ_author_name
'Choi, Hong Dae'
'Seo, Pil Ja'
'Lee, Uk'

_publ_section_title
;
 5-Cyclohexyl-2-(3-fluorophenyl)-3-methylsulfinyl-1-benzofuran
;
_journal_coeditor_code BH2416
_journal_issue 4
_journal_name_full 'Acta Crystallographica Section E'
_journal_page_first o944
_journal_paper_doi 10.1107/S1600536812008343
_journal_volume 68
_journal_year 2012
_chemical_formula_iupac 'C21 H21 F O2 S'
_chemical_formula_moiety 'C21 H21 F O2 S'
_chemical_formula_sum 'C21 H21 F O2 S'
_chemical_formula_weight 356.44
_chemical_melting_point 443
_chemical_name_systematic
;
5-Cyclohexyl-2-(3-fluorophenyl)-3-methylsulfinyl-1-benzofuran
;
_space_group_IT_number 33
_symmetry_cell_setting orthorhombic
_symmetry_space_group_name_Hall 'P 2c -2n'
_symmetry_space_group_name_H-M 'P n a 21'
_atom_sites_solution_hydrogens difmap
_atom_sites_solution_primary direct
_atom_sites_solution_secondary difmap
_cell_angle_alpha 90.00
_cell_angle_beta 90.00
_cell_angle_gamma 90.00
_cell_formula_units_Z 4
_cell_length_a 12.7767(10)
_cell_length_b 13.0764(10)
_cell_length_c 10.7711(8)
_cell_measurement_reflns_used 4473
_cell_measurement_temperature 173(2)
_cell_measurement_theta_max 28.06
_cell_measurement_theta_min 2.45
_cell_volume 1799.6(2)
_computing_cell_refinement '<i>SAINT</i> (Bruker, 2009)'
_computing_data_collection '<i>APEX2</i> (Bruker, 2009)'
_computing_data_reduction '<i>SAINT</i> (Bruker, 2009)'
_computing_molecular_graphics '<i>ORTEP-3</i> (Farrugia, 1997) and <i>DIAMOND</i> (Brandenburg, 1998)'
_computing_publication_material '<i>SHELXL97</i> (Sheldrick, 2008)'
_computing_structure_refinement '<i>SHELXL97</i> (Sheldrick, 2008)'
_computing_structure_solution '<i>SHELXS97</i> (Sheldrick, 2008)'
_diffrn_ambient_temperature 173(2)
_diffrn_detector_area_resol_mean 10.0
_diffrn_measured_fraction_theta_full 0.996
_diffrn_measured_fraction_theta_max 0.996
_diffrn_measurement_device_type 'Bruker SMART APEXII CCD'
_diffrn_measurement_method '\f and \w scans'
_diffrn_radiation_monochromator 'graphite multilayer'
_diffrn_radiation_source 'rotating anode'
_diffrn_radiation_type MoK\a
_diffrn_radiation_wavelength 0.71073
_diffrn_reflns_av_R_equivalents 0.0576
_diffrn_reflns_av_sigmaI/netI 0.0531
_diffrn_reflns_limit_h_max 17
_diffrn_reflns_limit_h_min -17
_diffrn_reflns_limit_k_max 16
_diffrn_reflns_limit_k_min -17
_diffrn_reflns_limit_l_max 14
_diffrn_reflns_limit_l_min -14
_diffrn_reflns_number 17893
_diffrn_reflns_theta_full 28.39
_diffrn_reflns_theta_max 28.39
_diffrn_reflns_theta_min 2.23
_diffrn_standards_number 0
_exptl_absorpt_coefficient_mu 0.201
_exptl_absorpt_correction_T_max 0.9608
_exptl_absorpt_correction_T_min 0.9354
_exptl_absorpt_correction_type multi-scan
_exptl_absorpt_process_details '(<i>SADABS</i>; Bruker, 2009)'
_exptl_crystal_colour colourless
_exptl_crystal_density_diffrn 1.316
_exptl_crystal_density_method 'not measured'
_exptl_crystal_description block
_exptl_crystal_F_000 752
_exptl_crystal_size_max 0.34
_exptl_crystal_size_mid 0.24
_exptl_crystal_size_min 0.20
_refine_diff_density_max 0.331
_refine_diff_density_min -0.251
_refine_ls_abs_structure_details 'Flack (1983), 2131 Friedel pairs'
_refine_ls_abs_structure_Flack -0.07(7)
_refine_ls_extinction_method none
_refine_ls_goodness_of_fit_ref 1.030
_refine_ls_hydrogen_treatment constr
_refine_ls_matrix_type full
_refine_ls_number_constraints 0
_refine_ls_number_parameters 227
_refine_ls_number_reflns 4503
_refine_ls_number_restraints 1
_refine_ls_restrained_S_all 1.030
_refine_ls_R_factor_all 0.0474
_refine_ls_R_factor_gt 0.0414
_refine_ls_shift/su_max 0.000
_refine_ls_shift/su_mean 0.000
_refine_ls_structure_factor_coef Fsqd
_refine_ls_weighting_details 'calc w=1/[\s^2^(Fo^2^)+(0.0426P)^2^+0.2167P] where P=(Fo^2^+2Fc^2^)/3'
_refine_ls_weighting_scheme calc
_refine_ls_wR_factor_gt 0.0925
_refine_ls_wR_factor_ref 0.0958
_reflns_number_gt 4036
_reflns_number_total 4503
_reflns_threshold_expression I>2\s(I)
_cod_data_source_file bh2416.cif
_cod_data_source_block I
_cod_database_code 2234094
_cod_database_fobs_code 2234094

loop_
_symmetry_equiv_pos_as_xyz
'x, y, z'
'-x, -y, z+1/2'
'-x+1/2, y+1/2, z+1/2'
'x+1/2, -y+1/2, z'

loop_
_atom_site_type_symbol
_atom_site_label
_atom_site_fract_x
_atom_site_fract_y
_atom_site_fract_z
_atom_site_U_iso_or_equiv
_atom_site_adp_type
_atom_site_calc_flag
_atom_site_refinement_flags
_atom_site_occupancy
_atom_site_symmetry_multiplicity
S S1 0.56575(3) 0.02701(3) 0.35040(5) 0.02691(11) Uani d . 1 2
F F1 0.77633(15) 0.11534(12) -0.03264(18) 0.0792(6) Uani d . 1 2
O O1 0.46206(10) 0.30803(10) 0.29361(13) 0.0277(3) Uani d . 1 2
O O2 0.56405(11) -0.00184(12) 0.48474(14) 0.0390(4) Uani d . 1 2
C C1 0.49571(12) 0.14257(13) 0.33717(18) 0.0234(3) Uani d . 1 2
C C2 0.40393(13) 0.17197(14) 0.40656(17) 0.0231(3) Uani d . 1 2
C C3 0.33673(13) 0.12486(14) 0.49109(16) 0.0254(4) Uani d . 1 2
H H3 0.3475 0.0555 0.5143 0.031 Uiso calc R 1 2
C C4 0.25446(14) 0.17975(15) 0.54083(17) 0.0257(4) Uani d . 1 2
C C5 0.24014(14) 0.28249(15) 0.5060(2) 0.0296(4) Uani d . 1 2
H H5 0.1833 0.3196 0.5408 0.036 Uiso calc R 1 2
C C6 0.30589(14) 0.33145(15) 0.42275(19) 0.0287(4) Uani d . 1 2
H H6 0.2957 0.4009 0.3997 0.034 Uiso calc R 1 2
C C7 0.38672(13) 0.27399(14) 0.37531(16) 0.0260(4) Uani d . 1 2
C C8 0.52756(14) 0.22666(14) 0.27291(16) 0.0256(4) Uani d . 1 2
C C9 0.17818(14) 0.12816(16) 0.62864(17) 0.0287(4) Uani d . 1 2
H H9 0.2064 0.0585 0.6469 0.034 Uiso calc R 1 2
C C10 0.16664(19) 0.1834(2) 0.7521(2) 0.0443(5) Uani d . 1 2
H H10A 0.1439 0.2547 0.7367 0.053 Uiso calc R 1 2
H H10B 0.2354 0.1858 0.7943 0.053 Uiso calc R 1 2
C C11 0.08727(19) 0.1306(2) 0.8365(2) 0.0554(7) Uani d . 1 2
H H11A 0.1153 0.0634 0.8625 0.067 Uiso calc R 1 2
H H11B 0.0767 0.1725 0.9121 0.067 Uiso calc R 1 2
C C12 -0.01698(19) 0.1153(2) 0.7722(3) 0.0573(8) Uani d . 1 2
H H12A -0.0642 0.0761 0.8273 0.069 Uiso calc R 1 2
H H12B -0.0495 0.1827 0.7564 0.069 Uiso calc R 1 2
C C13 -0.00474(18) 0.0591(2) 0.6512(3) 0.0494(6) Uani d . 1 2
H H13A -0.0736 0.0540 0.6095 0.059 Uiso calc R 1 2
H H13B 0.0206 -0.0112 0.6676 0.059 Uiso calc R 1 2
C C14 0.07219(16) 0.1139(2) 0.5661(2) 0.0405(5) Uani d . 1 2
H H14A 0.0434 0.1816 0.5431 0.049 Uiso calc R 1 2
H H14B 0.0813 0.0737 0.4890 0.049 Uiso calc R 1 2
C C15 0.61838(13) 0.24653(16) 0.19341(17) 0.0269(4) Uani d . 1 2
C C16 0.65392(17) 0.17134(18) 0.1135(2) 0.0389(5) Uani d . 1 2
H H16 0.6172 0.1086 0.1051 0.047 Uiso calc R 1 2
C C17 0.74380(18) 0.18950(19) 0.0462(2) 0.0457(6) Uani d . 1 2
C C18 0.79812(17) 0.27964(19) 0.0536(2) 0.0421(5) Uani d . 1 2
H H18 0.8604 0.2896 0.0069 0.051 Uiso calc R 1 2
C C19 0.76030(16) 0.35559(19) 0.1303(2) 0.0376(5) Uani d . 1 2
H H19 0.7957 0.4194 0.1349 0.045 Uiso calc R 1 2
C C20 0.67083(14) 0.33938(16) 0.20081(19) 0.0306(4) Uani d . 1 2
H H20 0.6455 0.3917 0.2541 0.037 Uiso calc R 1 2
C C21 0.47422(18) -0.05631(16) 0.2771(2) 0.0378(5) Uani d . 1 2
H H21A 0.5009 -0.1266 0.2794 0.057 Uiso calc R 1 2
H H21B 0.4644 -0.0352 0.1905 0.057 Uiso calc R 1 2
H H21C 0.4071 -0.0530 0.3209 0.057 Uiso calc R 1 2

loop_
_atom_site_aniso_label
_atom_site_aniso_U_11
_atom_site_aniso_U_22
_atom_site_aniso_U_33
_atom_site_aniso_U_12
_atom_site_aniso_U_13
_atom_site_aniso_U_23
S1 0.02477(19) 0.0252(2) 0.0307(2) 0.00363(16) 0.00124(19) 0.0016(2)
F1 0.0930(12) 0.0564(10) 0.0883(13) 0.0007(9) 0.0641(10) -0.0086(9)
O1 0.0257(6) 0.0243(7) 0.0332(7) -0.0006(5) 0.0024(5) 0.0051(6)
O2 0.0457(9) 0.0377(8) 0.0335(8) 0.0094(7) -0.0076(7) 0.0065(7)
C1 0.0219(7) 0.0237(8) 0.0246(9) -0.0008(6) 0.0011(7) 0.0004(8)
C2 0.0207(7) 0.0243(9) 0.0243(8) 0.0011(7) -0.0022(6) 0.0010(7)
C3 0.0255(8) 0.0236(9) 0.0272(9) 0.0014(7) 0.0001(7) 0.0023(7)
C4 0.0246(9) 0.0267(10) 0.0256(9) 0.0020(7) 0.0008(7) 0.0007(7)
C5 0.0248(9) 0.0291(10) 0.0350(10) 0.0042(7) 0.0020(7) -0.0021(8)
C6 0.0279(9) 0.0232(9) 0.0352(10) 0.0026(7) -0.0013(8) 0.0013(8)
C7 0.0219(8) 0.0262(9) 0.0301(10) -0.0030(7) -0.0022(7) 0.0023(7)
C8 0.0244(8) 0.0264(10) 0.0260(9) 0.0005(7) -0.0019(7) 0.0011(7)
C9 0.0284(9) 0.0306(10) 0.0271(9) 0.0055(7) 0.0042(7) 0.0033(8)
C10 0.0440(12) 0.0575(15) 0.0315(11) -0.0056(11) 0.0084(9) -0.0057(10)
C11 0.0643(15) 0.0647(17) 0.0373(13) -0.0022(12) 0.0242(12) -0.0026(13)
C12 0.0434(13) 0.0520(15) 0.077(2) 0.0069(12) 0.0309(13) 0.0186(14)
C13 0.0353(11) 0.0559(16) 0.0571(15) -0.0109(11) 0.0033(10) 0.0208(12)
C14 0.0383(12) 0.0457(14) 0.0376(11) -0.0115(10) -0.0014(9) 0.0124(10)
C15 0.0250(8) 0.0297(10) 0.0261(9) 0.0002(7) 0.0008(7) 0.0066(7)
C16 0.0445(12) 0.0335(12) 0.0387(12) -0.0035(9) 0.0140(9) 0.0040(9)
C17 0.0474(13) 0.0440(14) 0.0457(13) 0.0073(11) 0.0228(11) 0.0087(11)
C18 0.0297(10) 0.0564(15) 0.0402(12) 0.0000(10) 0.0101(9) 0.0163(11)
C19 0.0295(10) 0.0448(13) 0.0386(11) -0.0125(9) -0.0027(9) 0.0095(10)
C20 0.0289(9) 0.0315(11) 0.0312(10) -0.0024(8) -0.0044(8) 0.0049(8)
C21 0.0447(12) 0.0281(10) 0.0406(12) -0.0025(9) -0.0070(9) -0.0039(9)

loop_
_atom_type_symbol
_atom_type_description
_atom_type_scat_dispersion_real
_atom_type_scat_dispersion_imag
_atom_type_scat_source
C C 0.0033 0.0016 'International Tables Vol C Tables 4.2.6.8 and 6.1.1.4'
H H 0.0000 0.0000 'International Tables Vol C Tables 4.2.6.8 and 6.1.1.4'
O O 0.0106 0.0060 'International Tables Vol C Tables 4.2.6.8 and 6.1.1.4'
F F 0.0171 0.0103 'International Tables Vol C Tables 4.2.6.8 and 6.1.1.4'
S S 0.1246 0.1234 'International Tables Vol C Tables 4.2.6.8 and 6.1.1.4'

loop_
_geom_angle_atom_site_label_1
_geom_angle_atom_site_label_2
_geom_angle_atom_site_label_3
_geom_angle
O2 S1 C1 106.69(9)
O2 S1 C21 105.37(10)
C1 S1 C21 98.93(9)
C8 O1 C7 106.23(14)
C8 C1 C2 106.92(15)
C8 C1 S1 125.59(13)
C2 C1 S1 126.83(13)
C7 C2 C3 118.91(16)
C7 C2 C1 104.97(15)
C3 C2 C1 136.11(17)
C4 C3 C2 119.48(17)
C4 C3 H3 120.3
C2 C3 H3 120.3
C3 C4 C5 119.46(17)
C3 C4 C9 120.00(17)
C5 C4 C9 120.51(16)
C6 C5 C4 122.35(17)
C6 C5 H5 118.8
C4 C5 H5 118.8
C7 C6 C5 116.31(17)
C7 C6 H6 121.8
C5 C6 H6 121.8
C6 C7 O1 125.82(17)
C6 C7 C2 123.48(17)
O1 C7 C2 110.69(15)
C1 C8 O1 111.19(15)
C1 C8 C15 132.60(17)
O1 C8 C15 116.14(16)
C4 C9 C10 113.34(18)
C4 C9 C14 110.48(16)
C10 C9 C14 111.02(18)
C4 C9 H9 107.2
C10 C9 H9 107.2
C14 C9 H9 107.2
C9 C10 C11 111.7(2)
C9 C10 H10A 109.3
C11 C10 H10A 109.3
C9 C10 H10B 109.3
C11 C10 H10B 109.3
H10A C10 H10B 107.9
C12 C11 C10 111.8(2)
C12 C11 H11A 109.3
C10 C11 H11A 109.3
C12 C11 H11B 109.3
C10 C11 H11B 109.3
H11A C11 H11B 107.9
C13 C12 C11 111.69(19)
C13 C12 H12A 109.3
C11 C12 H12A 109.3
C13 C12 H12B 109.3
C11 C12 H12B 109.3
H12A C12 H12B 107.9
C12 C13 C14 111.0(2)
C12 C13 H13A 109.4
C14 C13 H13A 109.4
C12 C13 H13B 109.4
C14 C13 H13B 109.4
H13A C13 H13B 108.0
C13 C14 C9 111.42(18)
C13 C14 H14A 109.3
C9 C14 H14A 109.3
C13 C14 H14B 109.3
C9 C14 H14B 109.3
H14A C14 H14B 108.0
C16 C15 C20 119.90(18)
C16 C15 C8 119.84(18)
C20 C15 C8 120.22(18)
C17 C16 C15 118.6(2)
C17 C16 H16 120.7
C15 C16 H16 120.7
F1 C17 C18 119.79(19)
F1 C17 C16 117.5(2)
C18 C17 C16 122.7(2)
C17 C18 C19 118.5(2)
C17 C18 H18 120.8
C19 C18 H18 120.8
C18 C19 C20 120.4(2)
C18 C19 H19 119.8
C20 C19 H19 119.8
C19 C20 C15 119.9(2)
C19 C20 H20 120.0
C15 C20 H20 120.0
S1 C21 H21A 109.5
S1 C21 H21B 109.5
H21A C21 H21B 109.5
S1 C21 H21C 109.5
H21A C21 H21C 109.5
H21B C21 H21C 109.5

loop_
_geom_bond_atom_site_label_1
_geom_bond_atom_site_label_2
_geom_bond_distance
S1 O2 1.4954(15)
S1 C1 1.7620(17)
S1 C21 1.783(2)
F1 C17 1.355(3)
O1 C8 1.372(2)
O1 C7 1.378(2)
C1 C8 1.361(3)
C1 C2 1.443(2)
C2 C7 1.393(3)
C2 C3 1.395(2)
C3 C4 1.381(2)
C3 H3 0.9500
C4 C5 1.407(3)
C4 C9 1.516(3)
C5 C6 1.385(3)
C5 H5 0.9500
C6 C7 1.376(3)
C6 H6 0.9500
C8 C15 1.465(2)
C9 C10 1.520(3)
C9 C14 1.524(3)
C9 H9 1.0000
C10 C11 1.527(3)
C10 H10A 0.9900
C10 H10B 0.9900
C11 C12 1.515(4)
C11 H11A 0.9900
C11 H11B 0.9900
C12 C13 1.505(4)
C12 H12A 0.9900
C12 H12B 0.9900
C13 C14 1.523(3)
C13 H13A 0.9900
C13 H13B 0.9900
C14 H14A 0.9900
C14 H14B 0.9900
C15 C16 1.383(3)
C15 C20 1.389(3)
C16 C17 1.378(3)
C16 H16 0.9500
C17 C18 1.370(3)
C18 C19 1.379(3)
C18 H18 0.9500
C19 C20 1.389(3)
C19 H19 0.9500
C20 H20 0.9500
C21 H21A 0.9800
C21 H21B 0.9800
C21 H21C 0.9800

loop_
_geom_hbond_atom_site_label_D
_geom_hbond_atom_site_label_H
_geom_hbond_atom_site_label_A
_geom_hbond_site_symmetry_A
_geom_hbond_distance_DH
_geom_hbond_distance_HA
_geom_hbond_distance_DA
_geom_hbond_angle_DHA
_geom_hbond_publ_flag
C21 H21B O2 2_654 0.98 2.30 3.276(3) 175.5 yes

loop_
_geom_torsion_atom_site_label_1
_geom_torsion_atom_site_label_2
_geom_torsion_atom_site_label_3
_geom_torsion_atom_site_label_4
_geom_torsion
O2 S1 C1 C8 133.15(16)
C21 S1 C1 C8 -117.75(17)
O2 S1 C1 C2 -36.29(18)
C21 S1 C1 C2 72.81(18)
C8 C1 C2 C7 1.11(19)
S1 C1 C2 C7 172.15(13)
C8 C1 C2 C3 -177.8(2)
S1 C1 C2 C3 -6.8(3)
C7 C2 C3 C4 0.6(3)
C1 C2 C3 C4 179.4(2)
C2 C3 C4 C5 -0.4(3)
C2 C3 C4 C9 177.44(16)
C3 C4 C5 C6 0.0(3)
C9 C4 C5 C6 -177.75(18)
C4 C5 C6 C7 0.0(3)
C5 C6 C7 O1 -178.59(17)
C5 C6 C7 C2 0.2(3)
C8 O1 C7 C6 178.97(17)
C8 O1 C7 C2 0.04(19)
C3 C2 C7 C6 -0.5(3)
C1 C2 C7 C6 -179.67(17)
C3 C2 C7 O1 178.43(15)
C1 C2 C7 O1 -0.7(2)
C2 C1 C8 O1 -1.1(2)
S1 C1 C8 O1 -172.33(13)
C2 C1 C8 C15 175.59(19)
S1 C1 C8 C15 4.4(3)
C7 O1 C8 C1 0.71(19)
C7 O1 C8 C15 -176.61(15)
C3 C4 C9 C10 125.5(2)
C5 C4 C9 C10 -56.7(2)
C3 C4 C9 C14 -109.2(2)
C5 C4 C9 C14 68.6(2)
C4 C9 C10 C11 178.61(19)
C14 C9 C10 C11 53.6(3)
C9 C10 C11 C12 -53.3(3)
C10 C11 C12 C13 54.5(3)
C11 C12 C13 C14 -55.9(3)
C12 C13 C14 C9 56.4(3)
C4 C9 C14 C13 178.2(2)
C10 C9 C14 C13 -55.2(3)
C1 C8 C15 C16 39.0(3)
O1 C8 C15 C16 -144.42(19)
C1 C8 C15 C20 -139.0(2)
O1 C8 C15 C20 37.6(2)
C20 C15 C16 C17 2.5(3)
C8 C15 C16 C17 -175.5(2)
C15 C16 C17 F1 -179.1(2)
C15 C16 C17 C18 -1.3(4)
F1 C17 C18 C19 176.9(2)
C16 C17 C18 C19 -0.9(4)
C17 C18 C19 C20 1.8(3)
C18 C19 C20 C15 -0.6(3)
C16 C15 C20 C19 -1.6(3)
C8 C15 C20 C19 176.39(18)
